data_4506562
loop_
_publ_author_name
'Lieffrig, Julien'
'Jeannin, Olivier'
'Guizouarn, Thierry'
'Auban-Senzier, Pascale'
'Fourmigu\'e, Marc'

_publ_section_title
;
 Competition between the C--H&#x00B7;&#x00B7;&#x00B7;N Hydrogen Bond and
 C--I&#x00B7;&#x00B7;&#x00B7;N Halogen Bond in TCNQFn(n= 0, 2, 4) Salts
 with Variable Charge Transfer
;
_journal_issue 8
_journal_name_full 'Crystal Growth &amp; Design'
_journal_page_first 4248
_journal_paper_doi 10.1021/cg3007519
_journal_volume 12
_journal_year 2012
_chemical_formula_moiety 'C12 H4 N4, 2(C8 H5 I S6)'
_chemical_formula_sum 'C28 H14 I2 N4 S12'
_chemical_formula_weight 1044.95
_chemical_name_common (EDT-TTF-I)2(TCNQ)
_space_group_IT_number 2
_symmetry_cell_setting triclinic
_symmetry_space_group_name_Hall '-P 1'
_symmetry_space_group_name_H-M 'P -1'
_atom_sites_solution_hydrogens geom
_atom_sites_solution_primary direct
_atom_sites_solution_secondary difmap
_audit_creation_method SHELXL-97
_cell_angle_alpha 81.295(2)
_cell_angle_beta 82.515(2)
_cell_angle_gamma 80.488(2)
_cell_formula_units_Z 1
_cell_length_a 8.2393(5)
_cell_length_b 8.4412(5)
_cell_length_c 12.7149(8)
_cell_measurement_reflns_used 8601
_cell_measurement_temperature 150(2)
_cell_measurement_theta_max 27.50
_cell_measurement_theta_min 2.47
_cell_volume 857.07(9)
_computing_cell_refinement 'Bruker SMART, 2006'
_computing_data_collection 'Bruker SMART, 2006'
_computing_data_reduction 'Bruker SAINT, 2006'
_computing_molecular_graphics 'Ortep-3 for Windows (Farrugia, 1997)'
_computing_publication_material 'WinGX publication routines (Farrugia, 1999)'
_computing_structure_refinement 'SHELXL-97 (Sheldrick, 1997)'
_computing_structure_solution 'SIR97 (Altomare et al., 1999)'
_diffrn_ambient_temperature 150(2)
_diffrn_detector 'CCD plate'
_diffrn_measured_fraction_theta_full 0.985
_diffrn_measured_fraction_theta_max 0.985
_diffrn_measurement_device_type 'APEXII, Bruker-AXS'
_diffrn_measurement_method 'CCD rotation images, thin slices'
_diffrn_radiation_monochromator graphite
_diffrn_radiation_source 'fine-focus sealed tube'
_diffrn_radiation_type MoK\a
_diffrn_radiation_wavelength 0.71073
_diffrn_reflns_av_R_equivalents 0.0274
_diffrn_reflns_av_sigmaI/netI 0.0270
_diffrn_reflns_limit_h_max 7
_diffrn_reflns_limit_h_min -10
_diffrn_reflns_limit_k_max 10
_diffrn_reflns_limit_k_min -10
_diffrn_reflns_limit_l_max 16
_diffrn_reflns_limit_l_min -16
_diffrn_reflns_number 12605
_diffrn_reflns_theta_full 27.51
_diffrn_reflns_theta_max 27.51
_diffrn_reflns_theta_min 1.63
_exptl_absorpt_coefficient_mu 2.596
_exptl_absorpt_correction_T_max 0.878
_exptl_absorpt_correction_T_min 0.525
_exptl_absorpt_correction_type multi-scan
_exptl_absorpt_process_details
;
  [Sheldrick, G.M. (2002). SADABS Bruker AXS Inc., Madison, Wisconsin, USA]
;
_exptl_crystal_colour black
_exptl_crystal_density_diffrn 2.025
_exptl_crystal_density_method 'not measured'
_exptl_crystal_description plate
_exptl_crystal_F_000 508
_exptl_crystal_size_max 0.28
_exptl_crystal_size_mid 0.21
_exptl_crystal_size_min 0.05
_refine_diff_density_max 1.839
_refine_diff_density_min -0.719
_refine_diff_density_rms 0.105
_refine_ls_extinction_method none
_refine_ls_goodness_of_fit_ref 1.054
_refine_ls_hydrogen_treatment constr
_refine_ls_matrix_type full
_refine_ls_number_parameters 208
_refine_ls_number_reflns 3873
_refine_ls_number_restraints 0
_refine_ls_restrained_S_all 1.054
_refine_ls_R_factor_all 0.0294
_refine_ls_R_factor_gt 0.0254
_refine_ls_shift/su_max 0.003
_refine_ls_shift/su_mean 0.000
_refine_ls_structure_factor_coef Fsqd
_refine_ls_weighting_details 'calc w=1/[\s^2^(Fo^2^)+(0.0229P)^2^+1.8708P] where P=(Fo^2^+2Fc^2^)/3'
_refine_ls_weighting_scheme calc
_refine_ls_wR_factor_gt 0.0610
_refine_ls_wR_factor_ref 0.0645
_reflns_number_gt 3520
_reflns_number_total 3873
_reflns_threshold_expression >2sigma(I)
_cod_data_source_file cg3007519_si_002.cif
_cod_data_source_block (1)2(TCNQ)
_cod_database_code 4506562

loop_
_symmetry_equiv_pos_as_xyz
'x, y, z'
'-x, -y, -z'

loop_
_atom_site_label
_atom_site_type_symbol
_atom_site_fract_x
_atom_site_fract_y
_atom_site_fract_z
_atom_site_U_iso_or_equiv
_atom_site_adp_type
_atom_site_occupancy
_atom_site_symmetry_multiplicity
_atom_site_calc_flag
_atom_site_refinement_flags
I001 I 0.71786(2) 0.13971(2) 1.429203(14) 0.02212(7) Uani 1 1 d .
S1 S 0.74080(9) 0.30990(8) 1.17858(6) 0.01903(15) Uani 1 1 d .
S2 S 0.51218(9) 0.11885(9) 1.10877(6) 0.01941(15) Uani 1 1 d .
S3 S 0.80571(9) 0.48381(9) 0.93115(6) 0.01985(15) Uani 1 1 d .
S4 S 0.56668(9) 0.29876(9) 0.86687(5) 0.01845(14) Uani 1 1 d .
S5 S 0.87224(10) 0.66900(9) 0.72003(6) 0.02415(16) Uani 1 1 d .
S6 S 0.59175(9) 0.44951(9) 0.63932(5) 0.01868(15) Uani 1 1 d .
C1 C 0.6530(4) 0.1668(3) 1.2737(2) 0.0191(6) Uani 1 1 d .
C2 C 0.5489(4) 0.0810(3) 1.2432(2) 0.0195(6) Uani 1 1 d .
H2 H 0.4984 0.0047 1.2913 0.023 Uiso 1 1 calc R
C3 C 0.6431(3) 0.2684(3) 1.0722(2) 0.0161(5) Uani 1 1 d .
C4 C 0.6678(3) 0.3415(3) 0.9707(2) 0.0166(5) Uani 1 1 d .
C5 C 0.7617(3) 0.5231(3) 0.7963(2) 0.0168(5) Uani 1 1 d .
C6 C 0.6532(3) 0.4395(3) 0.7675(2) 0.0156(5) Uani 1 1 d .
C7 C 0.7971(4) 0.6862(4) 0.5903(2) 0.0231(6) Uani 1 1 d .
H7A H 0.6938 0.7603 0.5898 0.028 Uiso 1 1 calc R
H7B H 0.8765 0.7322 0.5360 0.028 Uiso 1 1 calc R
C8 C 0.7692(4) 0.5248(4) 0.5617(2) 0.0236(6) Uani 1 1 d .
H8A H 0.8670 0.4456 0.5731 0.028 Uiso 1 1 calc R
H8B H 0.7541 0.5376 0.4863 0.028 Uiso 1 1 calc R
N1 N 0.8356(4) 0.0752(3) 0.6520(2) 0.0285(6) Uani 1 1 d .
N2 N 1.2220(4) 0.3384(4) 0.7058(2) 0.0361(7) Uani 1 1 d .
C9 C 0.9166(4) 0.1021(3) 0.7116(2) 0.0206(6) Uani 1 1 d .
C10 C 1.0176(3) 0.1399(3) 0.7857(2) 0.0174(5) Uani 1 1 d .
C11 C 1.1305(4) 0.2512(4) 0.7421(2) 0.0227(6) Uani 1 1 d .
C12 C 1.0094(3) 0.0707(3) 0.8917(2) 0.0147(5) Uani 1 1 d .
C13 C 0.9019(3) -0.0489(3) 0.9315(2) 0.0161(5) Uani 1 1 d .
H13 H 0.8379 -0.0798 0.8853 0.019 Uiso 1 1 calc R
C14 C 0.8929(3) -0.1163(3) 1.0346(2) 0.0166(5) Uani 1 1 d .
H14 H 0.8230 -0.1933 1.0587 0.020 Uiso 1 1 calc R

loop_
_atom_site_aniso_label
_atom_site_aniso_U_11
_atom_site_aniso_U_22
_atom_site_aniso_U_33
_atom_site_aniso_U_23
_atom_site_aniso_U_13
_atom_site_aniso_U_12
I001 0.02749(11) 0.02403(11) 0.01508(10) -0.00016(7) -0.00701(7) -0.00302(7)
S1 0.0246(4) 0.0190(3) 0.0156(3) -0.0015(3) -0.0064(3) -0.0065(3)
S2 0.0228(4) 0.0221(3) 0.0150(3) -0.0012(3) -0.0030(3) -0.0086(3)
S3 0.0251(4) 0.0198(3) 0.0172(3) -0.0004(3) -0.0070(3) -0.0093(3)
S4 0.0235(3) 0.0207(3) 0.0132(3) 0.0009(3) -0.0042(3) -0.0104(3)
S5 0.0294(4) 0.0229(4) 0.0224(4) 0.0026(3) -0.0046(3) -0.0142(3)
S6 0.0202(3) 0.0229(3) 0.0137(3) -0.0001(3) -0.0042(3) -0.0057(3)
C1 0.0225(14) 0.0163(13) 0.0169(13) 0.0005(10) -0.0032(11) 0.0004(11)
C2 0.0236(14) 0.0181(13) 0.0159(13) 0.0000(11) -0.0025(11) -0.0027(11)
C3 0.0188(13) 0.0143(12) 0.0156(13) -0.0021(10) -0.0037(10) -0.0018(10)
C4 0.0187(13) 0.0157(13) 0.0167(13) -0.0034(10) -0.0053(10) -0.0022(10)
C5 0.0192(13) 0.0154(13) 0.0157(13) 0.0000(10) -0.0030(10) -0.0030(10)
C6 0.0181(13) 0.0157(13) 0.0120(12) 0.0003(10) -0.0020(10) -0.0014(10)
C7 0.0267(15) 0.0219(15) 0.0195(14) 0.0036(11) -0.0025(12) -0.0057(12)
C8 0.0275(16) 0.0261(15) 0.0164(14) 0.0002(12) 0.0028(12) -0.0079(12)
N1 0.0391(16) 0.0271(14) 0.0205(13) -0.0015(11) -0.0123(12) -0.0024(12)
N2 0.0440(17) 0.0372(16) 0.0276(15) 0.0025(13) 0.0031(13) -0.0187(14)
C9 0.0291(15) 0.0160(13) 0.0140(13) 0.0012(10) 0.0001(12) -0.0001(11)
C10 0.0187(13) 0.0146(13) 0.0183(14) -0.0011(10) -0.0018(11) -0.0013(10)
C11 0.0278(16) 0.0235(15) 0.0157(14) -0.0011(11) -0.0021(12) -0.0022(12)
C12 0.0134(12) 0.0135(12) 0.0165(13) -0.0030(10) -0.0011(10) 0.0004(10)
C13 0.0130(12) 0.0188(13) 0.0178(13) -0.0036(11) -0.0039(10) -0.0035(10)
C14 0.0146(13) 0.0170(13) 0.0187(14) -0.0013(10) -0.0014(10) -0.0047(10)

loop_
_atom_type_symbol
_atom_type_description
_atom_type_scat_dispersion_real
_atom_type_scat_dispersion_imag
_atom_type_scat_source
C C 0.0033 0.0016 'International Tables Vol C Tables 4.2.6.8 and 6.1.1.4'
H H 0.0000 0.0000 'International Tables Vol C Tables 4.2.6.8 and 6.1.1.4'
N N 0.0061 0.0033 'International Tables Vol C Tables 4.2.6.8 and 6.1.1.4'
S S 0.1246 0.1234 'International Tables Vol C Tables 4.2.6.8 and 6.1.1.4'
I I -0.4742 1.8119 'International Tables Vol C Tables 4.2.6.8 and 6.1.1.4'

loop_
_geom_angle_atom_site_label_1
_geom_angle_atom_site_label_2
_geom_angle_atom_site_label_3
_geom_angle
_geom_angle_site_symmetry_1
_geom_angle_site_symmetry_3
C1 S1 C3 94.54(14) . .
C2 S2 C3 95.49(13) . .
C4 S3 C5 95.00(13) . .
C4 S4 C6 95.28(13) . .
C5 S5 C7 102.05(14) . .
C6 S6 C8 98.63(14) . .
C2 C1 S1 118.7(2) . .
C2 C1 I001 123.6(2) . .
S1 C1 I001 117.71(16) . .
C1 C2 S2 116.9(2) . .
C1 C2 H2 121.5 . .
S2 C2 H2 121.5 . .
C4 C3 S2 122.2(2) . .
C4 C3 S1 123.4(2) . .
S2 C3 S1 114.37(15) . .
C3 C4 S4 122.2(2) . .
C3 C4 S3 122.9(2) . .
S4 C4 S3 114.83(15) . .
C6 C5 S5 130.1(2) . .
C6 C5 S3 117.4(2) . .
S5 C5 S3 112.58(15) . .
C5 C6 S6 127.0(2) . .
C5 C6 S4 117.4(2) . .
S6 C6 S4 115.51(15) . .
C8 C7 S5 113.3(2) . .
C8 C7 H7A 108.9 . .
S5 C7 H7A 108.9 . .
C8 C7 H7B 108.9 . .
S5 C7 H7B 108.9 . .
H7A C7 H7B 107.7 . .
C7 C8 S6 112.9(2) . .
C7 C8 H8A 109.0 . .
S6 C8 H8A 109.0 . .
C7 C8 H8B 109.0 . .
S6 C8 H8B 109.0 . .
H8A C8 H8B 107.8 . .
N1 C9 C10 178.7(3) . .
C12 C10 C11 122.1(3) . .
C12 C10 C9 122.3(3) . .
C11 C10 C9 115.6(3) . .
N2 C11 C10 178.8(3) . .
C10 C12 C14 121.0(2) . 2_757
C10 C12 C13 120.7(2) . .
C14 C12 C13 118.2(2) 2_757 .
C14 C13 C12 121.0(2) . .
C14 C13 H13 119.5 . .
C12 C13 H13 119.5 . .
C13 C14 C12 120.7(2) . 2_757
C13 C14 H14 119.6 . .
C12 C14 H14 119.6 2_757 .

loop_
_geom_bond_atom_site_label_1
_geom_bond_atom_site_label_2
_geom_bond_distance
_geom_bond_site_symmetry_2
I001 C1 2.084(3) .
S1 C1 1.751(3) .
S1 C3 1.767(3) .
S2 C2 1.748(3) .
S2 C3 1.765(3) .
S3 C4 1.762(3) .
S3 C5 1.770(3) .
S4 C4 1.760(3) .
S4 C6 1.762(3) .
S5 C5 1.751(3) .
S5 C7 1.813(3) .
S6 C6 1.755(3) .
S6 C8 1.805(3) .
C1 C2 1.337(4) .
C2 H2 0.9300 .
C3 C4 1.349(4) .
C5 C6 1.342(4) .
C7 C8 1.522(4) .
C7 H7A 0.9700 .
C7 H7B 0.9700 .
C8 H8A 0.9700 .
C8 H8B 0.9700 .
N1 C9 1.142(4) .
N2 C11 1.146(4) .
C9 C10 1.438(4) .
C10 C12 1.383(4) .
C10 C11 1.432(4) .
C12 C14 1.443(4) 2_757
C12 C13 1.443(4) .
C13 C14 1.346(4) .
C13 H13 0.9300 .
C14 C12 1.443(4) 2_757
C14 H14 0.9300 .

loop_
_geom_torsion_atom_site_label_1
_geom_torsion_atom_site_label_2
_geom_torsion_atom_site_label_3
_geom_torsion_atom_site_label_4
_geom_torsion
_geom_torsion_site_symmetry_1
_geom_torsion_site_symmetry_4
C3 S1 C1 C2 -1.1(3) . .
C3 S1 C1 I001 178.78(15) . .
S1 C1 C2 S2 0.8(3) . .
I001 C1 C2 S2 -179.04(14) . .
C3 S2 C2 C1 -0.1(3) . .
C2 S2 C3 C4 178.0(2) . .
C2 S2 C3 S1 -0.65(18) . .
C1 S1 C3 C4 -177.7(3) . .
C1 S1 C3 S2 0.96(17) . .
S2 C3 C4 S4 2.1(4) . .
S1 C3 C4 S4 -179.35(15) . .
S2 C3 C4 S3 -176.77(15) . .
S1 C3 C4 S3 1.8(4) . .
C6 S4 C4 C3 178.0(2) . .
C6 S4 C4 S3 -3.09(18) . .
C5 S3 C4 C3 -178.1(3) . .
C5 S3 C4 S4 2.97(18) . .
C7 S5 C5 C6 2.1(3) . .
C7 S5 C5 S3 -178.35(16) . .
C4 S3 C5 C6 -1.6(2) . .
C4 S3 C5 S5 178.76(16) . .
S5 C5 C6 S6 1.6(4) . .
S3 C5 C6 S6 -177.96(16) . .
S5 C5 C6 S4 179.25(17) . .
S3 C5 C6 S4 -0.3(3) . .
C8 S6 C6 C5 22.9(3) . .
C8 S6 C6 S4 -154.85(16) . .
C4 S4 C6 C5 2.0(2) . .
C4 S4 C6 S6 179.99(16) . .
C5 S5 C7 C8 -37.9(2) . .
S5 C7 C8 S6 71.6(3) . .
C6 S6 C8 C7 -58.7(2) . .
N1 C9 C10 C12 134(14) . .
N1 C9 C10 C11 -48(14) . .
C12 C10 C11 N2 124(17) . .
C9 C10 C11 N2 -55(17) . .
C11 C10 C12 C14 4.3(4) . 2_757
C9 C10 C12 C14 -177.2(3) . 2_757
C11 C10 C12 C13 -176.0(3) . .
C9 C10 C12 C13 2.4(4) . .
C10 C12 C13 C14 -179.8(3) . .
C14 C12 C13 C14 -0.1(4) 2_757 .
C12 C13 C14 C12 0.1(4) . 2_757
